data_7002299
loop_
_publ_author_name
'Jura, Marek'
'Levason, William'
'Reid, Gillian'
'Webster, Michael'

_publ_section_title
;
 Preparation and properties of cyclic and open-chain Sb/N-donor ligands
;
_journal_issue 37
_journal_name_full 'Dalton Transactions'
_journal_page_first 7811
_journal_page_last 7819
_journal_paper_doi 10.1039/b909226a
_journal_year 2009
_chemical_formula_moiety 'C38 H54 Cu N2 Sb4 1+, B F4 1-'
_chemical_formula_structural '((C19 H27 N Sb2)2 Cu) (B F4)'
_chemical_formula_sum 'C38 H54 B Cu F4 N2 Sb4'
_chemical_formula_weight 1176.18
_chemical_name_systematic
;
bis(bis(N-(2-(dimethylstibanyl)benzyl))-methanamine-Sb,Sb')-
copper(I) tetrafluoroborate
;
_space_group_IT_number 14
_space_group_name_Hall '-P 2ybc'
_symmetry_cell_setting monoclinic
_symmetry_space_group_name_Hall '-P 2ybc'
_symmetry_space_group_name_H-M 'P 1 21/c 1'
_atom_sites_solution_hydrogens geom
_atom_sites_solution_primary direct
_atom_sites_solution_secondary difmap
_audit_creation_date 2009-01-07
_audit_creation_method 'SHELXL-97 + hand edit'
_cell_angle_alpha 90.00
_cell_angle_beta 102.588(10)
_cell_angle_gamma 90.00
_cell_formula_units_Z 4
_cell_length_a 15.517(3)
_cell_length_b 20.044(4)
_cell_length_c 14.2102(15)
_cell_measurement_reflns_used 50216
_cell_measurement_temperature 120(2)
_cell_measurement_theta_max 27.48
_cell_measurement_theta_min 2.91
_cell_volume 4313.5(13)
_computing_structure_refinement 'SHELXL-97 (Sheldrick, 1997)'
_computing_structure_solution 'SHELXS-97 (Sheldrick, 1997)'
_diffrn_ambient_temperature 120(2)
_diffrn_measured_fraction_theta_full 0.996
_diffrn_measured_fraction_theta_max 0.996
_diffrn_measurement_device_type 'Bruker-Nonius 95mm CCD camera on \k-goniostat'
_diffrn_measurement_method '\f & \w scans'
_diffrn_radiation_monochromator graphite
_diffrn_radiation_source 'Bruker-Nonius FR591 rotating anode'
_diffrn_radiation_type MoK\a
_diffrn_radiation_wavelength 0.71073
_diffrn_reflns_av_R_equivalents 0.0959
_diffrn_reflns_av_sigmaI/netI 0.0870
_diffrn_reflns_limit_h_max 20
_diffrn_reflns_limit_h_min -20
_diffrn_reflns_limit_k_max 26
_diffrn_reflns_limit_k_min -26
_diffrn_reflns_limit_l_max 18
_diffrn_reflns_limit_l_min -18
_diffrn_reflns_number 53978
_diffrn_reflns_theta_full 27.50
_diffrn_reflns_theta_max 27.50
_diffrn_reflns_theta_min 2.95
_diffrn_standards_number 0
_exptl_absorpt_coefficient_mu 3.003
_exptl_absorpt_correction_T_max 0.7456
_exptl_absorpt_correction_T_min 0.6281
_exptl_absorpt_correction_type multi-scan
_exptl_absorpt_process_details 'G.M. Sheldrick, (2007). SADABS. Version 2007/2. Bruker AXS Inc.'
_exptl_crystal_colour yellow
_exptl_crystal_density_diffrn 1.811
_exptl_crystal_density_method 'not measured'
_exptl_crystal_description block
_exptl_crystal_F_000 2280
_exptl_crystal_size_max 0.20
_exptl_crystal_size_mid 0.06
_exptl_crystal_size_min 0.04
_refine_diff_density_max 1.069
_refine_diff_density_min -0.873
_refine_diff_density_rms 0.174
_refine_ls_extinction_method none
_refine_ls_goodness_of_fit_ref 1.007
_refine_ls_hydrogen_treatment constr
_refine_ls_matrix_type full
_refine_ls_number_parameters 461
_refine_ls_number_reflns 9867
_refine_ls_number_restraints 0
_refine_ls_restrained_S_all 1.007
_refine_ls_R_factor_all 0.0903
_refine_ls_R_factor_gt 0.0499
_refine_ls_shift/su_max 0.001
_refine_ls_shift/su_mean 0.000
_refine_ls_structure_factor_coef Fsqd
_refine_ls_weighting_details 'w=1/[\s^2^(Fo^2^)+(0.0219P)^2^+14.1381P] where P=(Fo^2^+2Fc^2^)/3'
_refine_ls_weighting_scheme calc
_refine_ls_wR_factor_gt 0.0830
_refine_ls_wR_factor_ref 0.0949
_reflns_number_gt 6854
_reflns_number_total 9867
_reflns_threshold_expression I>2sigma(I)
_cod_data_source_file b909226a.txt
_cod_data_source_block 08mj40
_cod_original_sg_symbol_H-M 'P 21/c'
_cod_database_code 7002299

loop_
_symmetry_equiv_pos_as_xyz
'x, y, z'
'-x, y+1/2, -z+1/2'
'-x, -y, -z'
'x, -y-1/2, z-1/2'

loop_
_atom_site_label
_atom_site_type_symbol
_atom_site_fract_x
_atom_site_fract_y
_atom_site_fract_z
_atom_site_U_iso_or_equiv
_atom_site_adp_type
_atom_site_occupancy
_atom_site_symmetry_multiplicity
_atom_site_calc_flag
_atom_site_refinement_flags
_atom_site_disorder_assembly
_atom_site_disorder_group
Cu1 Cu 0.24654(5) 0.39887(4) 0.72361(5) 0.02030(17) Uani 1 1 d . . .
Sb1 Sb 0.28232(3) 0.48338(2) 0.60559(3) 0.02117(10) Uani 1 1 d . . .
Sb2 Sb 0.36958(3) 0.31420(2) 0.73613(3) 0.02248(10) Uani 1 1 d . . .
Sb3 Sb 0.10134(3) 0.34122(2) 0.65573(3) 0.02705(11) Uani 1 1 d . . .
Sb4 Sb 0.23351(3) 0.44502(2) 0.88625(3) 0.02312(11) Uani 1 1 d . . .
N1 N 0.4655(3) 0.5042(2) 0.7315(3) 0.0210(11) Uani 1 1 d . . .
N2 N 0.0589(3) 0.5086(3) 0.8014(3) 0.0236(11) Uani 1 1 d . . .
C1 C 0.3696(5) 0.4686(3) 0.5113(4) 0.0330(16) Uani 1 1 d . . .
H1A H 0.3908 0.5120 0.4938 0.049 Uiso 1 1 calc R . .
H1B H 0.3383 0.4457 0.4529 0.049 Uiso 1 1 calc R . .
H1C H 0.4199 0.4415 0.5437 0.049 Uiso 1 1 calc R . .
C2 C 0.1694(5) 0.5010(3) 0.4921(5) 0.0389(18) Uani 1 1 d . . .
H2A H 0.1831 0.5359 0.4494 0.058 Uiso 1 1 calc R . .
H2B H 0.1198 0.5153 0.5197 0.058 Uiso 1 1 calc R . .
H2C H 0.1536 0.4598 0.4553 0.058 Uiso 1 1 calc R . .
C3 C 0.3065(4) 0.5854(3) 0.6515(4) 0.0209(13) Uani 1 1 d . . .
C4 C 0.2576(4) 0.6366(3) 0.5994(4) 0.0279(15) Uani 1 1 d . . .
H4 H 0.2139 0.6266 0.5432 0.033 Uiso 1 1 calc R . .
C5 C 0.2723(4) 0.7029(3) 0.6292(5) 0.0302(15) Uani 1 1 d . . .
H5 H 0.2387 0.7376 0.5932 0.036 Uiso 1 1 calc R . .
C6 C 0.3352(4) 0.7179(3) 0.7105(5) 0.0330(17) Uani 1 1 d . . .
H6 H 0.3455 0.7630 0.7302 0.040 Uiso 1 1 calc R . .
C7 C 0.3833(4) 0.6675(3) 0.7635(4) 0.0257(14) Uani 1 1 d . . .
H7 H 0.4265 0.6783 0.8197 0.031 Uiso 1 1 calc R . .
C8 C 0.3695(4) 0.6007(3) 0.7357(4) 0.0222(13) Uani 1 1 d . . .
C9 C 0.4238(4) 0.5469(3) 0.7932(4) 0.0228(13) Uani 1 1 d . . .
H9A H 0.4701 0.5673 0.8440 0.027 Uiso 1 1 calc R . .
H9B H 0.3856 0.5192 0.8251 0.027 Uiso 1 1 calc R . .
C10 C 0.5264(4) 0.5451(3) 0.6893(5) 0.0313(16) Uani 1 1 d . . .
H10A H 0.5747 0.5611 0.7407 0.047 Uiso 1 1 calc R . .
H10B H 0.4944 0.5833 0.6554 0.047 Uiso 1 1 calc R . .
H10C H 0.5506 0.5180 0.6437 0.047 Uiso 1 1 calc R . .
C11 C 0.5110(4) 0.4477(3) 0.7859(4) 0.0242(13) Uani 1 1 d . . .
H11A H 0.4716 0.4265 0.8235 0.029 Uiso 1 1 calc R . .
H11B H 0.5642 0.4638 0.8319 0.029 Uiso 1 1 calc R . .
C12 C 0.5377(4) 0.3963(3) 0.7190(4) 0.0234(14) Uani 1 1 d . . .
C13 C 0.6191(4) 0.4044(3) 0.6929(4) 0.0290(15) Uani 1 1 d . . .
H13 H 0.6599 0.4368 0.7249 0.035 Uiso 1 1 calc R . .
C14 C 0.6408(5) 0.3652(3) 0.6200(5) 0.0351(17) Uani 1 1 d . . .
H14 H 0.6962 0.3708 0.6029 0.042 Uiso 1 1 calc R . .
C15 C 0.5821(4) 0.3188(3) 0.5735(5) 0.0321(16) Uani 1 1 d . . .
H15 H 0.5944 0.2950 0.5201 0.039 Uiso 1 1 calc R . .
C16 C 0.5037(4) 0.3062(3) 0.6047(4) 0.0278(15) Uani 1 1 d . . .
H16 H 0.4650 0.2719 0.5750 0.033 Uiso 1 1 calc R . .
C17 C 0.4821(4) 0.3440(3) 0.6797(4) 0.0206(13) Uani 1 1 d . . .
C18 C 0.4461(5) 0.2768(4) 0.8694(4) 0.0373(17) Uani 1 1 d . . .
H18A H 0.4082 0.2502 0.9019 0.056 Uiso 1 1 calc R . .
H18B H 0.4711 0.3143 0.9108 0.056 Uiso 1 1 calc R . .
H18C H 0.4940 0.2488 0.8566 0.056 Uiso 1 1 calc R . .
C19 C 0.3439(5) 0.2202(3) 0.6648(5) 0.0367(17) Uani 1 1 d . . .
H19A H 0.3221 0.2275 0.5955 0.055 Uiso 1 1 calc R . .
H19B H 0.2993 0.1960 0.6907 0.055 Uiso 1 1 calc R . .
H19C H 0.3985 0.1940 0.6755 0.055 Uiso 1 1 calc R . .
C20 C 0.0947(5) 0.2374(3) 0.6308(5) 0.0445(19) Uani 1 1 d . . .
H20A H 0.1239 0.2139 0.6896 0.067 Uiso 1 1 calc R . .
H20B H 0.1243 0.2265 0.5785 0.067 Uiso 1 1 calc R . .
H20C H 0.0327 0.2235 0.6126 0.067 Uiso 1 1 calc R . .
C21 C 0.0143(5) 0.3668(4) 0.5209(5) 0.0443(19) Uani 1 1 d . . .
H21A H 0.0424 0.3552 0.4676 0.066 Uiso 1 1 calc R . .
H21B H 0.0020 0.4148 0.5195 0.066 Uiso 1 1 calc R . .
H21C H -0.0411 0.3419 0.5141 0.066 Uiso 1 1 calc R . .
C22 C 0.0056(4) 0.3496(3) 0.7441(4) 0.0292(15) Uani 1 1 d . . .
C23 C -0.0157(4) 0.2918(3) 0.7905(5) 0.0379(17) Uani 1 1 d . . .
H23 H 0.0150 0.2513 0.7860 0.046 Uiso 1 1 calc R . .
C24 C -0.0817(5) 0.2940(4) 0.8428(6) 0.053(2) Uani 1 1 d . . .
H24 H -0.0944 0.2551 0.8757 0.063 Uiso 1 1 calc R . .
C25 C -0.1286(5) 0.3511(4) 0.8477(6) 0.054(2) Uani 1 1 d . . .
H25 H -0.1752 0.3515 0.8814 0.065 Uiso 1 1 calc R . .
C26 C -0.1076(5) 0.4082(4) 0.8033(5) 0.0426(19) Uani 1 1 d . . .
H26 H -0.1417 0.4475 0.8044 0.051 Uiso 1 1 calc R . .
C27 C -0.0363(4) 0.4094(4) 0.7562(5) 0.0327(16) Uani 1 1 d . . .
C28 C -0.0061(4) 0.4760(3) 0.7226(4) 0.0294(15) Uani 1 1 d . . .
H28A H 0.0211 0.4685 0.6666 0.035 Uiso 1 1 calc R . .
H28B H -0.0578 0.5056 0.7019 0.035 Uiso 1 1 calc R . .
C29 C 0.0138(4) 0.5374(3) 0.8741(4) 0.0317(16) Uani 1 1 d . . .
H29A H 0.0576 0.5584 0.9258 0.048 Uiso 1 1 calc R . .
H29B H -0.0168 0.5019 0.9012 0.048 Uiso 1 1 calc R . .
H29C H -0.0291 0.5710 0.8434 0.048 Uiso 1 1 calc R . .
C30 C 0.1046(4) 0.5618(3) 0.7610(4) 0.0276(15) Uani 1 1 d . . .
H30A H 0.0617 0.5967 0.7321 0.033 Uiso 1 1 calc R . .
H30B H 0.1316 0.5434 0.7095 0.033 Uiso 1 1 calc R . .
C31 C 0.1757(4) 0.5923(3) 0.8398(4) 0.0241(14) Uani 1 1 d . . .
C32 C 0.1815(4) 0.6614(3) 0.8488(5) 0.0296(15) Uani 1 1 d . . .
H32 H 0.1408 0.6884 0.8053 0.035 Uiso 1 1 calc R . .
C33 C 0.2447(4) 0.6915(3) 0.9192(5) 0.0284(15) Uani 1 1 d . . .
H33 H 0.2484 0.7388 0.9236 0.034 Uiso 1 1 calc R . .
C34 C 0.3028(4) 0.6520(3) 0.9834(5) 0.0317(16) Uani 1 1 d . . .
H34 H 0.3461 0.6721 1.0328 0.038 Uiso 1 1 calc R . .
C35 C 0.2980(4) 0.5826(3) 0.9758(4) 0.0268(14) Uani 1 1 d . . .
H35 H 0.3385 0.5561 1.0203 0.032 Uiso 1 1 calc R . .
C36 C 0.2351(4) 0.5514(3) 0.9044(4) 0.0237(14) Uani 1 1 d . . .
C37 C 0.3521(4) 0.4254(3) 0.9911(5) 0.0333(16) Uani 1 1 d . . .
H37A H 0.3463 0.4429 1.0538 0.050 Uiso 1 1 calc R . .
H37B H 0.4019 0.4471 0.9715 0.050 Uiso 1 1 calc R . .
H37C H 0.3623 0.3771 0.9960 0.050 Uiso 1 1 calc R . .
C38 C 0.1518(5) 0.4075(4) 0.9759(4) 0.0362(17) Uani 1 1 d . . .
H38A H 0.1577 0.4358 1.0331 0.054 Uiso 1 1 calc R . .
H38B H 0.1699 0.3618 0.9956 0.054 Uiso 1 1 calc R . .
H38C H 0.0902 0.4074 0.9402 0.054 Uiso 1 1 calc R . .
B1 B 0.2183(7) 0.3105(6) 0.3987(7) 0.056(3) Uani 1 1 d . . .
F1 F 0.2203(4) 0.2445(3) 0.3824(5) 0.107(2) Uani 1 1 d . . .
F2 F 0.2804(4) 0.3415(3) 0.3584(4) 0.0923(19) Uani 1 1 d . . .
F3 F 0.1360(4) 0.3384(3) 0.3524(4) 0.0869(18) Uani 1 1 d . . .
F4 F 0.2331(4) 0.3270(3) 0.4957(3) 0.0773(16) Uani 1 1 d . . .

loop_
_atom_site_aniso_label
_atom_site_aniso_U_11
_atom_site_aniso_U_22
_atom_site_aniso_U_33
_atom_site_aniso_U_23
_atom_site_aniso_U_13
_atom_site_aniso_U_12
Cu1 0.0188(4) 0.0214(4) 0.0214(4) 0.0000(3) 0.0060(3) 0.0009(3)
Sb1 0.0244(2) 0.0194(2) 0.0199(2) 0.00172(16) 0.00529(17) 0.00277(17)
Sb2 0.0218(2) 0.0211(2) 0.0248(2) 0.00170(17) 0.00564(17) 0.00256(18)
Sb3 0.0195(2) 0.0298(3) 0.0321(2) -0.00832(19) 0.00620(18) -0.00172(19)
Sb4 0.0272(2) 0.0221(2) 0.0217(2) -0.00145(17) 0.00883(17) -0.00171(18)
N1 0.026(3) 0.020(3) 0.020(2) 0.001(2) 0.011(2) 0.001(2)
N2 0.023(3) 0.027(3) 0.024(3) -0.004(2) 0.011(2) -0.003(2)
C1 0.047(4) 0.026(4) 0.030(3) 0.000(3) 0.016(3) 0.008(3)
C2 0.036(4) 0.029(4) 0.041(4) 0.005(3) -0.013(3) 0.006(3)
C3 0.022(3) 0.020(3) 0.024(3) 0.001(3) 0.011(3) 0.000(3)
C4 0.024(4) 0.036(4) 0.027(3) 0.008(3) 0.012(3) 0.006(3)
C5 0.030(4) 0.024(4) 0.040(4) 0.009(3) 0.015(3) 0.008(3)
C6 0.038(4) 0.018(4) 0.053(4) -0.004(3) 0.031(4) 0.002(3)
C7 0.023(3) 0.026(4) 0.032(3) -0.001(3) 0.015(3) 0.001(3)
C8 0.021(3) 0.023(3) 0.027(3) 0.002(3) 0.015(3) 0.001(3)
C9 0.022(3) 0.024(3) 0.023(3) -0.006(3) 0.007(3) -0.003(3)
C10 0.030(4) 0.024(4) 0.045(4) 0.014(3) 0.021(3) 0.008(3)
C11 0.022(3) 0.021(3) 0.028(3) 0.000(3) 0.003(3) 0.001(3)
C12 0.021(3) 0.026(4) 0.026(3) 0.003(3) 0.011(3) 0.007(3)
C13 0.026(4) 0.023(4) 0.038(4) 0.002(3) 0.007(3) 0.005(3)
C14 0.036(4) 0.026(4) 0.047(4) 0.014(3) 0.018(3) 0.010(3)
C15 0.035(4) 0.030(4) 0.034(4) -0.002(3) 0.014(3) 0.013(3)
C16 0.033(4) 0.026(4) 0.027(3) 0.001(3) 0.011(3) 0.003(3)
C17 0.021(3) 0.014(3) 0.025(3) 0.005(2) 0.001(3) 0.004(3)
C18 0.038(4) 0.041(4) 0.031(4) 0.012(3) 0.003(3) 0.003(3)
C19 0.036(4) 0.024(4) 0.053(4) -0.005(3) 0.015(3) -0.001(3)
C20 0.045(5) 0.032(4) 0.057(5) -0.020(4) 0.011(4) 0.001(4)
C21 0.030(4) 0.065(6) 0.035(4) -0.017(4) 0.002(3) 0.000(4)
C22 0.018(3) 0.036(4) 0.034(3) -0.017(3) 0.007(3) -0.009(3)
C23 0.032(4) 0.020(4) 0.065(5) -0.004(3) 0.018(4) -0.012(3)
C24 0.050(5) 0.039(5) 0.080(6) -0.006(4) 0.038(5) -0.014(4)
C25 0.039(5) 0.042(5) 0.091(6) -0.016(5) 0.035(5) -0.012(4)
C26 0.028(4) 0.043(5) 0.060(5) -0.010(4) 0.015(4) -0.003(3)
C27 0.015(3) 0.042(4) 0.039(4) -0.012(3) 0.004(3) -0.009(3)
C28 0.028(4) 0.032(4) 0.028(3) -0.006(3) 0.006(3) 0.008(3)
C29 0.029(4) 0.038(4) 0.031(3) -0.009(3) 0.015(3) -0.003(3)
C30 0.027(4) 0.030(4) 0.027(3) 0.006(3) 0.007(3) 0.006(3)
C31 0.023(3) 0.031(4) 0.020(3) -0.003(3) 0.008(3) 0.001(3)
C32 0.034(4) 0.027(4) 0.032(4) 0.000(3) 0.018(3) -0.002(3)
C33 0.032(4) 0.017(3) 0.040(4) -0.003(3) 0.016(3) 0.000(3)
C34 0.028(4) 0.031(4) 0.036(4) -0.014(3) 0.009(3) -0.009(3)
C35 0.024(4) 0.030(4) 0.026(3) -0.001(3) 0.006(3) 0.006(3)
C36 0.022(3) 0.023(3) 0.028(3) -0.005(3) 0.010(3) 0.000(3)
C37 0.032(4) 0.027(4) 0.041(4) -0.001(3) 0.008(3) 0.005(3)
C38 0.044(4) 0.040(4) 0.029(4) 0.016(3) 0.019(3) 0.008(3)
B1 0.054(7) 0.073(8) 0.041(5) -0.024(5) 0.016(5) -0.003(6)
F1 0.118(5) 0.052(4) 0.163(6) -0.045(4) 0.055(5) -0.010(4)
F2 0.095(4) 0.114(5) 0.084(4) -0.027(4) 0.055(4) -0.023(4)
F3 0.080(4) 0.104(5) 0.076(4) -0.034(3) 0.013(3) 0.014(3)
F4 0.105(4) 0.081(4) 0.051(3) -0.001(3) 0.028(3) 0.020(3)

loop_
_atom_type_symbol
_atom_type_description
_atom_type_scat_dispersion_real
_atom_type_scat_dispersion_imag
_atom_type_scat_source
C C 0.0033 0.0016 'International Tables Vol C Tables 4.2.6.8 and 6.1.1.4'
H H 0.0000 0.0000 'International Tables Vol C Tables 4.2.6.8 and 6.1.1.4'
B B 0.0013 0.0007 'International Tables Vol C Tables 4.2.6.8 and 6.1.1.4'
F F 0.0171 0.0103 'International Tables Vol C Tables 4.2.6.8 and 6.1.1.4'
Cu Cu 0.3201 1.2651 'International Tables Vol C Tables 4.2.6.8 and 6.1.1.4'
Sb Sb -0.5866 1.5461 'International Tables Vol C Tables 4.2.6.8 and 6.1.1.4'
N N 0.0061 0.0033 'International Tables Vol C Tables 4.2.6.8 and 6.1.1.4'

loop_
_geom_angle_atom_site_label_1
_geom_angle_atom_site_label_2
_geom_angle_atom_site_label_3
_geom_angle
_geom_angle_site_symmetry_1
_geom_angle_site_symmetry_3
_geom_angle_publ_flag
Sb3 Cu1 Sb1 111.05(3) . . ?
Sb3 Cu1 Sb2 108.42(3) . . ?
Sb1 Cu1 Sb2 102.97(3) . . ?
Sb3 Cu1 Sb4 105.82(3) . . ?
Sb1 Cu1 Sb4 115.61(3) . . ?
Sb2 Cu1 Sb4 112.89(3) . . ?
C1 Sb1 C2 94.5(3) . . ?
C1 Sb1 C3 103.3(2) . . ?
C2 Sb1 C3 97.6(2) . . ?
C1 Sb1 Cu1 125.99(18) . . ?
C2 Sb1 Cu1 110.4(2) . . ?
C3 Sb1 Cu1 118.92(14) . . ?
C19 Sb2 C18 97.0(3) . . ?
C19 Sb2 C17 98.7(2) . . ?
C18 Sb2 C17 95.1(2) . . ?
C19 Sb2 Cu1 119.88(19) . . ?
C18 Sb2 Cu1 124.16(19) . . ?
C17 Sb2 Cu1 116.54(15) . . ?
C20 Sb3 C22 99.2(3) . . ?
C20 Sb3 C21 95.0(3) . . ?
C22 Sb3 C21 97.0(3) . . ?
C20 Sb3 Cu1 121.5(2) . . ?
C22 Sb3 Cu1 114.38(16) . . ?
C21 Sb3 Cu1 124.4(2) . . ?
C38 Sb4 C37 93.0(3) . . ?
C38 Sb4 C36 105.8(2) . . ?
C37 Sb4 C36 96.5(2) . . ?
C38 Sb4 Cu1 126.4(2) . . ?
C37 Sb4 Cu1 109.91(17) . . ?
C36 Sb4 Cu1 118.05(15) . . ?
C11 N1 C9 111.1(4) . . ?
C11 N1 C10 111.5(5) . . ?
C9 N1 C10 108.9(5) . . ?
C30 N2 C29 109.4(5) . . ?
C30 N2 C28 109.4(5) . . ?
C29 N2 C28 110.5(5) . . ?
Sb1 C1 H1A 109.5 . . ?
Sb1 C1 H1B 109.5 . . ?
H1A C1 H1B 109.5 . . ?
Sb1 C1 H1C 109.5 . . ?
H1A C1 H1C 109.5 . . ?
H1B C1 H1C 109.5 . . ?
Sb1 C2 H2A 109.5 . . ?
Sb1 C2 H2B 109.5 . . ?
H2A C2 H2B 109.5 . . ?
Sb1 C2 H2C 109.5 . . ?
H2A C2 H2C 109.5 . . ?
H2B C2 H2C 109.5 . . ?
C4 C3 C8 119.3(6) . . ?
C4 C3 Sb1 120.0(5) . . ?
C8 C3 Sb1 120.6(4) . . ?
C3 C4 C5 120.4(6) . . ?
C3 C4 H4 119.8 . . ?
C5 C4 H4 119.8 . . ?
C6 C5 C4 120.2(6) . . ?
C6 C5 H5 119.9 . . ?
C4 C5 H5 119.9 . . ?
C5 C6 C7 120.0(6) . . ?
C5 C6 H6 120.0 . . ?
C7 C6 H6 120.0 . . ?
C6 C7 C8 121.1(6) . . ?
C6 C7 H7 119.5 . . ?
C8 C7 H7 119.5 . . ?
C7 C8 C3 119.0(6) . . ?
C7 C8 C9 120.2(6) . . ?
C3 C8 C9 120.7(5) . . ?
N1 C9 C8 111.3(4) . . ?
N1 C9 H9A 109.4 . . ?
C8 C9 H9A 109.4 . . ?
N1 C9 H9B 109.4 . . ?
C8 C9 H9B 109.4 . . ?
H9A C9 H9B 108.0 . . ?
N1 C10 H10A 109.5 . . ?
N1 C10 H10B 109.5 . . ?
H10A C10 H10B 109.5 . . ?
N1 C10 H10C 109.5 . . ?
H10A C10 H10C 109.5 . . ?
H10B C10 H10C 109.5 . . ?
N1 C11 C12 111.1(5) . . ?
N1 C11 H11A 109.4 . . ?
C12 C11 H11A 109.4 . . ?
N1 C11 H11B 109.4 . . ?
C12 C11 H11B 109.4 . . ?
H11A C11 H11B 108.0 . . ?
C17 C12 C13 119.8(5) . . ?
C17 C12 C11 122.0(5) . . ?
C13 C12 C11 118.1(6) . . ?
C12 C13 C14 120.4(6) . . ?
C12 C13 H13 119.8 . . ?
C14 C13 H13 119.8 . . ?
C15 C14 C13 119.9(6) . . ?
C15 C14 H14 120.0 . . ?
C13 C14 H14 120.0 . . ?
C14 C15 C16 120.0(6) . . ?
C14 C15 H15 120.0 . . ?
C16 C15 H15 120.0 . . ?
C17 C16 C15 120.5(6) . . ?
C17 C16 H16 119.7 . . ?
C15 C16 H16 119.7 . . ?
C12 C17 C16 118.6(5) . . ?
C12 C17 Sb2 122.6(4) . . ?
C16 C17 Sb2 118.6(4) . . ?
Sb2 C18 H18A 109.5 . . ?
Sb2 C18 H18B 109.5 . . ?
H18A C18 H18B 109.5 . . ?
Sb2 C18 H18C 109.5 . . ?
H18A C18 H18C 109.5 . . ?
H18B C18 H18C 109.5 . . ?
Sb2 C19 H19A 109.5 . . ?
Sb2 C19 H19B 109.5 . . ?
H19A C19 H19B 109.5 . . ?
Sb2 C19 H19C 109.5 . . ?
H19A C19 H19C 109.5 . . ?
H19B C19 H19C 109.5 . . ?
Sb3 C20 H20A 109.5 . . ?
Sb3 C20 H20B 109.5 . . ?
H20A C20 H20B 109.5 . . ?
Sb3 C20 H20C 109.5 . . ?
H20A C20 H20C 109.5 . . ?
H20B C20 H20C 109.5 . . ?
Sb3 C21 H21A 109.5 . . ?
Sb3 C21 H21B 109.5 . . ?
H21A C21 H21B 109.5 . . ?
Sb3 C21 H21C 109.5 . . ?
H21A C21 H21C 109.5 . . ?
H21B C21 H21C 109.5 . . ?
C27 C22 C23 119.2(6) . . ?
C27 C22 Sb3 122.7(5) . . ?
C23 C22 Sb3 118.1(5) . . ?
C24 C23 C22 120.0(7) . . ?
C24 C23 H23 120.0 . . ?
C22 C23 H23 120.0 . . ?
C25 C24 C23 121.0(7) . . ?
C25 C24 H24 119.5 . . ?
C23 C24 H24 119.5 . . ?
C24 C25 C26 119.4(7) . . ?
C24 C25 H25 120.3 . . ?
C26 C25 H25 120.3 . . ?
C25 C26 C27 121.2(7) . . ?
C25 C26 H26 119.4 . . ?
C27 C26 H26 119.4 . . ?
C22 C27 C26 118.6(6) . . ?
C22 C27 C28 122.1(5) . . ?
C26 C27 C28 119.2(6) . . ?
N2 C28 C27 110.7(5) . . ?
N2 C28 H28A 109.5 . . ?
C27 C28 H28A 109.5 . . ?
N2 C28 H28B 109.5 . . ?
C27 C28 H28B 109.5 . . ?
H28A C28 H28B 108.1 . . ?
N2 C29 H29A 109.5 . . ?
N2 C29 H29B 109.5 . . ?
H29A C29 H29B 109.5 . . ?
N2 C29 H29C 109.5 . . ?
H29A C29 H29C 109.5 . . ?
H29B C29 H29C 109.5 . . ?
N2 C30 C31 109.8(5) . . ?
N2 C30 H30A 109.7 . . ?
C31 C30 H30A 109.7 . . ?
N2 C30 H30B 109.7 . . ?
C31 C30 H30B 109.7 . . ?
H30A C30 H30B 108.2 . . ?
C32 C31 C36 119.9(6) . . ?
C32 C31 C30 119.3(6) . . ?
C36 C31 C30 120.9(6) . . ?
C33 C32 C31 121.6(6) . . ?
C33 C32 H32 119.2 . . ?
C31 C32 H32 119.2 . . ?
C32 C33 C34 119.1(6) . . ?
C32 C33 H33 120.5 . . ?
C34 C33 H33 120.5 . . ?
C33 C34 C35 120.3(6) . . ?
C33 C34 H34 119.9 . . ?
C35 C34 H34 119.9 . . ?
C36 C35 C34 121.4(6) . . ?
C36 C35 H35 119.3 . . ?
C34 C35 H35 119.3 . . ?
C35 C36 C31 117.8(6) . . ?
C35 C36 Sb4 121.4(5) . . ?
C31 C36 Sb4 120.6(4) . . ?
Sb4 C37 H37A 109.5 . . ?
Sb4 C37 H37B 109.5 . . ?
H37A C37 H37B 109.5 . . ?
Sb4 C37 H37C 109.5 . . ?
H37A C37 H37C 109.5 . . ?
H37B C37 H37C 109.5 . . ?
Sb4 C38 H38A 109.5 . . ?
Sb4 C38 H38B 109.5 . . ?
H38A C38 H38B 109.5 . . ?
Sb4 C38 H38C 109.5 . . ?
H38A C38 H38C 109.5 . . ?
H38B C38 H38C 109.5 . . ?
F1 B1 F2 109.2(7) . . ?
F1 B1 F4 113.7(9) . . ?
F2 B1 F4 109.2(8) . . ?
F1 B1 F3 111.1(8) . . ?
F2 B1 F3 105.7(9) . . ?
F4 B1 F3 107.7(7) . . ?

loop_
_geom_bond_atom_site_label_1
_geom_bond_atom_site_label_2
_geom_bond_distance
_geom_bond_site_symmetry_2
_geom_bond_publ_flag
Cu1 Sb3 2.5289(9) . ?
Cu1 Sb1 2.5291(8) . ?
Cu1 Sb2 2.5317(9) . ?
Cu1 Sb4 2.5380(8) . ?
Sb1 C1 2.123(6) . ?
Sb1 C2 2.135(6) . ?
Sb1 C3 2.154(6) . ?
Sb2 C19 2.135(6) . ?
Sb2 C18 2.140(6) . ?
Sb2 C17 2.158(6) . ?
Sb3 C20 2.110(7) . ?
Sb3 C22 2.151(6) . ?
Sb3 C21 2.152(7) . ?
Sb4 C38 2.121(6) . ?
Sb4 C37 2.136(6) . ?
Sb4 C36 2.147(6) . ?
N1 C11 1.464(7) . ?
N1 C9 1.471(7) . ?
N1 C10 1.474(7) . ?
N2 C30 1.465(8) . ?
N2 C29 1.486(7) . ?
N2 C28 1.485(8) . ?
C1 H1A 0.9800 . ?
C1 H1B 0.9800 . ?
C1 H1C 0.9800 . ?
C2 H2A 0.9800 . ?
C2 H2B 0.9800 . ?
C2 H2C 0.9800 . ?
C3 C4 1.392(8) . ?
C3 C8 1.404(8) . ?
C4 C5 1.397(9) . ?
C4 H4 0.9500 . ?
C5 C6 1.373(9) . ?
C5 H5 0.9500 . ?
C6 C7 1.378(9) . ?
C6 H6 0.9500 . ?
C7 C8 1.398(8) . ?
C7 H7 0.9500 . ?
C8 C9 1.497(8) . ?
C9 H9A 0.9900 . ?
C9 H9B 0.9900 . ?
C10 H10A 0.9800 . ?
C10 H10B 0.9800 . ?
C10 H10C 0.9800 . ?
C11 C12 1.519(8) . ?
C11 H11A 0.9900 . ?
C11 H11B 0.9900 . ?
C12 C17 1.394(8) . ?
C12 C13 1.402(8) . ?
C13 C14 1.398(9) . ?
C13 H13 0.9500 . ?
C14 C15 1.367(9) . ?
C14 H14 0.9500 . ?
C15 C16 1.406(9) . ?
C15 H15 0.9500 . ?
C16 C17 1.406(8) . ?
C16 H16 0.9500 . ?
C18 H18A 0.9800 . ?
C18 H18B 0.9800 . ?
C18 H18C 0.9800 . ?
C19 H19A 0.9800 . ?
C19 H19B 0.9800 . ?
C19 H19C 0.9800 . ?
C20 H20A 0.9800 . ?
C20 H20B 0.9800 . ?
C20 H20C 0.9800 . ?
C21 H21A 0.9800 . ?
C21 H21B 0.9800 . ?
C21 H21C 0.9800 . ?
C22 C27 1.391(9) . ?
C22 C23 1.408(9) . ?
C23 C24 1.391(9) . ?
C23 H23 0.9500 . ?
C24 C25 1.368(11) . ?
C24 H24 0.9500 . ?
C25 C26 1.380(10) . ?
C25 H25 0.9500 . ?
C26 C27 1.413(9) . ?
C26 H26 0.9500 . ?
C27 C28 1.525(9) . ?
C28 H28A 0.9900 . ?
C28 H28B 0.9900 . ?
C29 H29A 0.9800 . ?
C29 H29B 0.9800 . ?
C29 H29C 0.9800 . ?
C30 C31 1.519(8) . ?
C30 H30A 0.9900 . ?
C30 H30B 0.9900 . ?
C31 C32 1.392(9) . ?
C31 C36 1.412(8) . ?
C32 C33 1.379(9) . ?
C32 H32 0.9500 . ?
C33 C34 1.383(9) . ?
C33 H33 0.9500 . ?
C34 C35 1.395(9) . ?
C34 H34 0.9500 . ?
C35 C36 1.394(8) . ?
C35 H35 0.9500 . ?
C37 H37A 0.9800 . ?
C37 H37B 0.9800 . ?
C37 H37C 0.9800 . ?
C38 H38A 0.9800 . ?
C38 H38B 0.9800 . ?
C38 H38C 0.9800 . ?
B1 F1 1.345(12) . ?
B1 F2 1.372(11) . ?
B1 F4 1.387(10) . ?
B1 F3 1.418(12) . ?
